data_4077683
loop_
_publ_author_name
'Hinman, Justin G.'
'Baar, Cliff R.'
'Jennings, Michael C.'
'Puddephatt, Richard J.'

_publ_section_title
;
 Protonolysis of Dimethylplatinum(II) Complexes:&#x00A0; Primary Attack at
 Metal or Ligand
;
_journal_issue 4
_journal_name_full Organometallics
_journal_page_first 563
_journal_paper_doi 10.1021/om990840q
_journal_volume 19
_journal_year 2000
_chemical_formula_sum 'C15 H18 F6 N3 O4 Pt'
_chemical_formula_weight 613.41
_chemical_name_systematic
; 
 ? 
;
_space_group_IT_number 14
_symmetry_cell_setting monoclinic
_symmetry_space_group_name_Hall '-P 2yn'
_symmetry_space_group_name_H-M 'P 1 21/n 1'
_atom_sites_solution_hydrogens geom
_atom_sites_solution_primary direct
_atom_sites_solution_secondary difmap
_audit_creation_method SHELXL-97
_cell_angle_alpha 90.00
_cell_angle_beta 109.413(3)
_cell_angle_gamma 90.00
_cell_formula_units_Z 4
_cell_length_a 9.0192(5)
_cell_length_b 18.6474(10)
_cell_length_c 12.9098(8)
_cell_measurement_temperature 295(2)
_cell_volume 2047.8(2)
_computing_cell_refinement 'Nonius DENZO'
_computing_data_collection 'Nonius COLLECT'
_computing_data_reduction 'Nonius DENZO'
_computing_molecular_graphics 'Bruker SHELXTL'
_computing_publication_material 'Bruker SHELXTL'
_computing_structure_refinement 'SHELXL-97 (Sheldrick, 1997)'
_computing_structure_solution 'SHELXS-97 (Sheldrick, 1990)'
_diffrn_ambient_temperature 295(2)
_diffrn_measured_fraction_theta_full 0.998
_diffrn_measured_fraction_theta_max 0.998
_diffrn_measurement_device_type 'Nonius Kappa CCD'
_diffrn_measurement_method 'phi/omega scans'
_diffrn_radiation_monochromator graphite
_diffrn_radiation_source 'fine-focus sealed tube'
_diffrn_radiation_type MoK\a
_diffrn_radiation_wavelength 0.71073
_diffrn_reflns_av_R_equivalents 0.1400
_diffrn_reflns_av_sigmaI/netI 0.1181
_diffrn_reflns_limit_h_max 11
_diffrn_reflns_limit_h_min 0
_diffrn_reflns_limit_k_max 24
_diffrn_reflns_limit_k_min 0
_diffrn_reflns_limit_l_max 15
_diffrn_reflns_limit_l_min -16
_diffrn_reflns_number 22578
_diffrn_reflns_theta_full 27.53
_diffrn_reflns_theta_max 27.53
_diffrn_reflns_theta_min 2.00
_exptl_absorpt_coefficient_mu 6.931
_exptl_absorpt_correction_T_max 0.3854
_exptl_absorpt_correction_T_min 0.2659
_exptl_absorpt_correction_type Scalepack
_exptl_crystal_colour red
_exptl_crystal_density_diffrn 1.990
_exptl_crystal_density_method 'not measured'
_exptl_crystal_description parallelpiped
_exptl_crystal_F_000 1172
_exptl_crystal_size_max 0.26
_exptl_crystal_size_mid 0.23
_exptl_crystal_size_min 0.17
_refine_diff_density_max 1.381
_refine_diff_density_min -1.179
_refine_diff_density_rms 0.145
_refine_ls_extinction_method none
_refine_ls_goodness_of_fit_ref 0.896
_refine_ls_hydrogen_treatment mixed
_refine_ls_matrix_type full
_refine_ls_number_parameters 289
_refine_ls_number_reflns 4710
_refine_ls_number_restraints 0
_refine_ls_restrained_S_all 0.896
_refine_ls_R_factor_all 0.1237
_refine_ls_R_factor_gt 0.0427
_refine_ls_shift/su_max 0.061
_refine_ls_shift/su_mean 0.005
_refine_ls_structure_factor_coef Fsqd
_refine_ls_weighting_details 'calc w=1/[\s^2^(Fo^2^)+(0.0403P)^2^+0.0000P] where P=(Fo^2^+2Fc^2^)/3'
_refine_ls_weighting_scheme calc
_refine_ls_wR_factor_gt 0.0748
_refine_ls_wR_factor_ref 0.0918
_reflns_number_gt 2462
_reflns_number_total 4710
_reflns_threshold_expression >2sigma(I)
_cod_data_source_file om990840q.cif
_cod_data_source_block 99132
_cod_depositor_comments
;
The following automatic conversions were performed:

'_symmetry_cell_setting' value 'Monoclinic' changed to 'monoclinic'
according to /home/saulius/struct/CIF-dictionaries/cif_core.dic
dictionary named 'cif_core.dic' version 2.4.2 from 2011-04-26.

Automatic conversion script
Id: cif_fix_values 1715 2011-07-08 13:25:40Z adriana 
;
_cod_original_sg_symbol_H-M P2(1)/n
_cod_database_code 4077683

loop_
_symmetry_equiv_pos_as_xyz
'x, y, z'
'-x+1/2, y+1/2, -z+1/2'
'-x, -y, -z'
'x-1/2, -y-1/2, z-1/2'

loop_
_atom_site_label
_atom_site_type_symbol
_atom_site_fract_x
_atom_site_fract_y
_atom_site_fract_z
_atom_site_U_iso_or_equiv
_atom_site_adp_type
_atom_site_occupancy
_atom_site_symmetry_multiplicity
_atom_site_calc_flag
_atom_site_refinement_flags
_atom_site_disorder_assembly
_atom_site_disorder_group
Pt Pt 0.39513(3) 0.098929(14) 0.37796(2) 0.04565(12) Uani 1 1 d . . .
N1 N 0.4082(7) 0.0066(3) 0.2911(4) 0.0423(14) Uani 1 1 d . . .
C2 C 0.3001(10) -0.0237(4) 0.2056(6) 0.059(2) Uani 1 1 d . . .
H2A H 0.2012 -0.0027 0.1779 0.071 Uiso 1 1 calc R . .
C3 C 0.3304(13) -0.0857(5) 0.1568(7) 0.071(3) Uani 1 1 d . . .
H3A H 0.2522 -0.1054 0.0972 0.085 Uiso 1 1 calc R . .
C4 C 0.4706(15) -0.1171(5) 0.1945(9) 0.082(3) Uani 1 1 d . . .
H4A H 0.4904 -0.1587 0.1616 0.099 Uiso 1 1 calc R . .
C5 C 0.5859(11) -0.0875(4) 0.2825(8) 0.065(2) Uani 1 1 d . . .
H5A H 0.6845 -0.1088 0.3105 0.078 Uiso 1 1 calc R . .
C6 C 0.5514(9) -0.0249(4) 0.3287(6) 0.052(2) Uani 1 1 d . . .
C7 C 0.6642(9) 0.0092(4) 0.4254(6) 0.052(2) Uani 1 1 d . . .
N8 N 0.6161(7) 0.0682(3) 0.4585(5) 0.0466(16) Uani 1 1 d . . .
C9 C 0.7261(9) 0.1040(4) 0.5551(6) 0.055(2) Uani 1 1 d . . .
H9A H 0.8040 0.0699 0.5975 0.065 Uiso 1 1 calc R . .
H9B H 0.6696 0.1223 0.6016 0.065 Uiso 1 1 calc R . .
C10 C 0.8067(9) 0.1653(4) 0.5173(6) 0.052(2) Uani 1 1 d . . .
H10A H 0.8696 0.1462 0.4756 0.062 Uiso 1 1 calc R . .
H10B H 0.7278 0.1968 0.4695 0.062 Uiso 1 1 calc R . .
N11 N 0.9075(7) 0.2061(3) 0.6111(5) 0.0555(16) Uani 1 1 d . . .
H11A H 0.9622 0.1739 0.6626 0.067 Uiso 1 1 calc R . .
C12 C 0.8194(11) 0.2525(5) 0.6629(8) 0.090(3) Uani 1 1 d . . .
H12A H 0.7496 0.2237 0.6876 0.135 Uiso 1 1 calc R . .
H12B H 0.7596 0.2870 0.6104 0.135 Uiso 1 1 calc R . .
H12C H 0.8919 0.2770 0.7244 0.135 Uiso 1 1 calc R . .
C13 C 1.0238(10) 0.2497(5) 0.5801(7) 0.079(3) Uani 1 1 d . . .
H13A H 1.0888 0.2756 0.6432 0.118 Uiso 1 1 calc R . .
H13B H 0.9696 0.2831 0.5235 0.118 Uiso 1 1 calc R . .
H13C H 1.0882 0.2188 0.5535 0.118 Uiso 1 1 calc R . .
F11 F -0.1058(7) 0.2104(3) 0.2590(6) 0.140(3) Uani 1 1 d . . .
F12 F -0.1078(6) 0.1394(3) 0.1341(4) 0.0993(18) Uani 1 1 d . . .
F13 F -0.2214(7) 0.1130(4) 0.2467(5) 0.122(2) Uani 1 1 d . . .
C14 C -0.0967(11) 0.1419(5) 0.2370(8) 0.068(2) Uani 1 1 d . . .
C15 C 0.0549(10) 0.1107(4) 0.3162(7) 0.055(2) Uani 1 1 d . . .
O16 O 0.1719(6) 0.1222(3) 0.2831(4) 0.0534(14) Uani 1 1 d . . .
O17 O 0.0515(7) 0.0818(4) 0.3993(5) 0.085(2) Uani 1 1 d . . .
C18 C 0.3941(9) 0.1894(4) 0.4659(6) 0.064(2) Uani 1 1 d . . .
H18A H 0.2917 0.1959 0.4720 0.096 Uiso 1 1 calc R . .
H18B H 0.4193 0.2301 0.4292 0.096 Uiso 1 1 calc R . .
H18C H 0.4707 0.1850 0.5379 0.096 Uiso 1 1 calc R . .
F21 F -0.276(4) -0.0174(14) 0.099(2) 0.170(9) Uani 0.50 1 d P A 1
F22 F -0.294(6) -0.093(2) -0.018(3) 0.20(2) Uani 0.50 1 d P A 1
F23 F -0.096(3) -0.041(2) 0.044(3) 0.143(13) Uani 0.50 1 d P A 1
F21 F -0.105(4) -0.0948(13) -0.0104(18) 0.125(8) Uani 0.50 1 d P A 2
F22 F -0.138(5) -0.0100(10) 0.084(3) 0.132(15) Uani 0.50 1 d P A 2
F23 F -0.332(3) -0.078(2) 0.002(3) 0.129(15) Uani 0.50 1 d P A 2
C24 C -0.1904(19) -0.0750(6) 0.0624(10) 0.085(4) Uani 1 1 d . . .
C25 C -0.1359(11) -0.1293(5) 0.1565(8) 0.062(2) Uani 1 1 d . A .
O26 O -0.1956(8) -0.1873(3) 0.1363(5) 0.096(2) Uani 1 1 d . . .
O27 O -0.0402(9) -0.1055(3) 0.2423(5) 0.097(2) Uani 1 1 d . . .

loop_
_atom_site_aniso_label
_atom_site_aniso_U_11
_atom_site_aniso_U_22
_atom_site_aniso_U_33
_atom_site_aniso_U_23
_atom_site_aniso_U_13
_atom_site_aniso_U_12
Pt 0.04394(19) 0.04739(17) 0.04453(19) 0.00642(16) 0.01326(14) 0.00461(16)
N1 0.040(4) 0.049(3) 0.030(3) 0.003(3) 0.001(3) 0.000(3)
C2 0.073(6) 0.058(5) 0.045(5) 0.011(4) 0.017(5) 0.001(4)
C3 0.095(8) 0.063(6) 0.050(6) -0.003(5) 0.019(6) -0.008(5)
C4 0.117(10) 0.062(6) 0.069(7) -0.016(5) 0.033(7) 0.016(6)
C5 0.076(7) 0.066(6) 0.065(6) 0.009(5) 0.038(6) 0.021(5)
C6 0.049(5) 0.059(5) 0.049(5) 0.011(4) 0.019(4) 0.013(4)
C7 0.062(6) 0.048(5) 0.050(5) 0.009(4) 0.025(5) 0.000(4)
N8 0.041(4) 0.050(4) 0.043(4) 0.017(3) 0.006(3) 0.001(3)
C9 0.051(5) 0.069(5) 0.038(5) -0.004(4) 0.007(4) -0.007(4)
C10 0.046(5) 0.056(5) 0.052(5) 0.007(4) 0.016(4) -0.001(4)
N11 0.050(4) 0.060(4) 0.049(4) -0.002(3) 0.006(3) -0.009(3)
C12 0.109(8) 0.076(7) 0.094(8) -0.024(6) 0.046(7) 0.005(6)
C13 0.066(6) 0.084(6) 0.078(7) 0.009(5) 0.013(5) -0.030(5)
F11 0.110(5) 0.079(4) 0.177(7) -0.026(4) -0.025(4) 0.053(4)
F12 0.074(4) 0.149(5) 0.058(4) 0.011(4) 0.000(3) 0.028(3)
F13 0.048(4) 0.192(7) 0.117(5) 0.035(4) 0.013(3) -0.001(4)
C14 0.060(7) 0.077(7) 0.056(7) 0.017(5) 0.006(5) 0.017(5)
C15 0.046(5) 0.059(6) 0.052(6) 0.002(4) 0.008(5) 0.020(4)
O16 0.034(3) 0.067(3) 0.051(3) 0.011(3) 0.004(3) 0.016(2)
O17 0.058(4) 0.127(6) 0.072(5) 0.035(4) 0.025(4) 0.026(4)
C18 0.067(6) 0.060(5) 0.059(6) -0.009(4) 0.014(5) 0.011(4)
F21 0.21(2) 0.105(16) 0.20(2) 0.050(16) 0.08(2) 0.061(16)
F22 0.24(4) 0.14(2) 0.090(16) 0.047(14) -0.11(2) -0.07(3)
F23 0.106(16) 0.15(3) 0.14(3) 0.10(2) 0.005(19) -0.03(3)
F21 0.18(2) 0.133(16) 0.080(13) 0.014(11) 0.074(16) -0.010(16)
F22 0.19(3) 0.034(8) 0.134(19) 0.004(8) -0.003(17) 0.009(11)
F23 0.051(11) 0.13(2) 0.18(3) 0.09(2) 0.009(15) 0.012(13)
C24 0.094(10) 0.073(8) 0.075(9) 0.023(7) 0.011(8) -0.029(8)
C25 0.064(6) 0.062(6) 0.056(6) 0.003(5) 0.013(5) -0.001(5)
O26 0.125(6) 0.061(4) 0.082(5) 0.005(4) 0.009(4) -0.022(4)
O27 0.114(6) 0.078(4) 0.065(4) 0.009(4) -0.017(4) -0.013(4)

loop_
_atom_type_symbol
_atom_type_description
_atom_type_scat_dispersion_real
_atom_type_scat_dispersion_imag
_atom_type_scat_source
C C 0.0033 0.0016 'International Tables Vol C Tables 4.2.6.8 and 6.1.1.4'
H H 0.0000 0.0000 'International Tables Vol C Tables 4.2.6.8 and 6.1.1.4'
N N 0.0061 0.0033 'International Tables Vol C Tables 4.2.6.8 and 6.1.1.4'
O O 0.0106 0.0060 'International Tables Vol C Tables 4.2.6.8 and 6.1.1.4'
F F 0.0171 0.0103 'International Tables Vol C Tables 4.2.6.8 and 6.1.1.4'
Pt Pt -1.7033 8.3905 'International Tables Vol C Tables 4.2.6.8 and 6.1.1.4'

loop_
_geom_angle_atom_site_label_1
_geom_angle_atom_site_label_2
_geom_angle_atom_site_label_3
_geom_angle
N8 Pt O16 173.6(2)
N8 Pt C18 97.8(3)
O16 Pt C18 88.4(3)
N8 Pt N1 79.5(2)
O16 Pt N1 94.3(2)
C18 Pt N1 177.2(3)
C2 N1 C6 117.5(7)
C2 N1 Pt 129.9(5)
C6 N1 Pt 112.6(5)
N1 C2 C3 122.0(8)
C4 C3 C2 120.5(9)
C3 C4 C5 119.4(9)
C4 C5 C6 118.3(9)
N1 C6 C5 122.2(8)
N1 C6 C7 115.2(7)
C5 C6 C7 122.5(8)
N8 C7 C6 115.6(7)
C7 N8 C9 117.1(6)
C7 N8 Pt 116.9(5)
C9 N8 Pt 125.9(5)
N8 C9 C10 109.2(6)
N11 C10 C9 111.0(6)
C10 N11 C12 113.6(6)
C10 N11 C13 111.3(6)
C12 N11 C13 109.6(6)
F13 C14 F12 108.1(8)
F13 C14 F11 105.4(8)
F12 C14 F11 105.4(8)
F13 C14 C15 113.1(8)
F12 C14 C15 114.8(8)
F11 C14 C15 109.4(8)
O17 C15 O16 129.5(7)
O17 C15 C14 118.9(8)
O16 C15 C14 111.5(8)
C15 O16 Pt 121.7(5)
F23 C24 F22 113(3)
F23 C24 F23 124(2)
F22 C24 F23 26(3)
F23 C24 F22 44(2)
F22 C24 F22 125(2)
F23 C24 F22 113(2)
F23 C24 F21 54(2)
F22 C24 F21 78(3)
F23 C24 F21 103(2)
F22 C24 F21 98(2)
F23 C24 F21 99(2)
F22 C24 F21 98(3)
F23 C24 F21 73(2)
F22 C24 F21 56.3(15)
F21 C24 F21 146.7(14)
F23 C24 C25 117.8(16)
F22 C24 C25 117(2)
F23 C24 C25 117.2(17)
F22 C24 C25 116.6(17)
F21 C24 C25 104.3(13)
F21 C24 C25 106.7(12)
O26 C25 O27 130.4(9)
O26 C25 C24 114.9(9)
O27 C25 C24 114.6(9)

loop_
_geom_bond_atom_site_label_1
_geom_bond_atom_site_label_2
_geom_bond_distance
Pt N8 2.001(6)
Pt O16 2.026(5)
Pt C18 2.036(7)
Pt N1 2.079(6)
N1 C2 1.332(9)
N1 C6 1.354(8)
C2 C3 1.387(10)
C3 C4 1.330(13)
C4 C5 1.376(13)
C5 C6 1.392(10)
C6 C7 1.468(10)
C7 N8 1.305(8)
N8 C9 1.470(9)
C9 C10 1.519(9)
C10 N11 1.463(8)
N11 C12 1.477(9)
N11 C13 1.484(8)
F11 C14 1.318(10)
F12 C14 1.299(9)
F13 C14 1.291(10)
C14 C15 1.524(11)
C15 O17 1.210(9)
C15 O16 1.281(9)
F21 C24 1.49(2)
F22 C24 1.19(3)
F23 C24 1.15(2)
F21 C24 1.44(2)
F22 C24 1.30(3)
F23 C24 1.26(3)
C24 C25 1.532(13)
C25 O26 1.198(9)
C25 O27 1.238(10)
